data_7026983
loop_
_publ_author_name
'Morice, Christophe'
'Le Maux, Paul'
'Simonneaux, G\'erard'
'Toupet, Loic'

_publ_contact_author
;
Toupet Loic
G.M.C.M.-UMR6626
Universite de Rennes
Campus de Beaulieu
35042 RENNES cedex , FRANCE
;
_publ_section_title
;
 Chiral recognition of amino esters by ruthenium porphyrin complexes and
 crystal structure of
 {5,10,15,20-tetrakis[o-(3,3,3-trifluoro-2-methoxy-2-phenylpropanoylamino)phenyl]porphyrin}bis(L-valine
 methyl ester)ruthenium(II) (\a,\a,\b,\b isomer)
;
_journal_issue 24
_journal_name_full 'Journal of the Chemical Society, Dalton Transactions'
_journal_page_first 4165
_journal_paper_doi 10.1039/a804704i
_journal_year 1998
_chemical_formula_sum 'C103 H94 F12 N10 O12 Ru'
_chemical_formula_weight 1992.89
_space_group_IT_number 19
_symmetry_space_group_name_Hall 'P 2ac 2ab'
_symmetry_space_group_name_H-M 'P 21 21 21'
_atom_sites_solution_hydrogens geom
_atom_sites_solution_primary direct
_atom_sites_solution_secondary difmap
_audit_creation_method SHELXL-97
_cell_angle_alpha 90.00
_cell_angle_beta 90.00
_cell_angle_gamma 90.00
_cell_formula_units_Z 4
_cell_length_a 15.199(3)
_cell_length_b 16.372(4)
_cell_length_c 37.318(13)
_cell_measurement_temperature 120(2)
_cell_volume 9286(4)
_computing_structure_refinement 'SHELXL-97 (Sheldrick, 1997)'
_computing_structure_solution 'SHELXS-97 (Sheldrick, 1990)'
_diffrn_ambient_temperature 293(2)
_diffrn_measured_fraction_theta_full .983
_diffrn_measured_fraction_theta_max .983
_diffrn_radiation_monochromator graphite
_diffrn_radiation_source 'fine-focus sealed tube'
_diffrn_radiation_type MoK\a
_diffrn_radiation_wavelength 0.71073
_diffrn_reflns_av_R_equivalents 0.2224
_diffrn_reflns_av_sigmaI/netI 0.0943
_diffrn_reflns_limit_h_max 16
_diffrn_reflns_limit_h_min 0
_diffrn_reflns_limit_k_max 19
_diffrn_reflns_limit_k_min 0
_diffrn_reflns_limit_l_max 44
_diffrn_reflns_limit_l_min 0
_diffrn_reflns_number 8817
_diffrn_reflns_theta_full 24.97
_diffrn_reflns_theta_max 24.97
_diffrn_reflns_theta_min 1.09
_exptl_absorpt_coefficient_mu 0.263
_exptl_crystal_density_diffrn 1.426
_exptl_crystal_density_method 'not measured'
_exptl_crystal_F_000 4096
_refine_diff_density_max .566
_refine_diff_density_min -.720
_refine_diff_density_rms .084
_refine_ls_abs_structure_details 'Flack H D (1983), Acta Cryst. A39, 876-881'
_refine_ls_abs_structure_Flack 0.00(4)
_refine_ls_extinction_method none
_refine_ls_goodness_of_fit_ref 1.006
_refine_ls_hydrogen_treatment mixed
_refine_ls_matrix_type full
_refine_ls_number_parameters 1244
_refine_ls_number_reflns 8777
_refine_ls_number_restraints 0
_refine_ls_restrained_S_all 1.006
_refine_ls_R_factor_all 0.1108
_refine_ls_R_factor_gt 0.0464
_refine_ls_shift/su_max 0.031
_refine_ls_shift/su_mean 0.001
_refine_ls_structure_factor_coef Fsqd
_refine_ls_weighting_details 'calc w=1/[\s^2^(Fo^2^)+(0.0663P)^2^+4.8960P] where P=(Fo^2^+2Fc^2^)/3'
_refine_ls_weighting_scheme calc
_refine_ls_wR_factor_gt 0.1041
_refine_ls_wR_factor_ref 0.1241
_reflns_number_gt 6156
_reflns_number_total 8777
_reflns_threshold_expression >2sigma(I)
_cod_data_source_file 804704Isup1.cif
_cod_data_source_block alfadef
_cod_depositor_comments
;
The following automatic conversions were performed:
'_atom_site_symetry_multiplicity' tag replaced with
'_atom_site_symmetry_multiplicity'.

Automatic conversion script
Id: cif_correct_tags 1440 2010-10-19 06:21:57Z saulius 
;
_cod_database_code 7026983

loop_
_symmetry_equiv_pos_as_xyz
'x, y, z'
'-x+1/2, -y, z+1/2'
'x+1/2, -y+1/2, -z'
'-x, y+1/2, -z+1/2'

loop_
_atom_site_label
_atom_site_type_symbol
_atom_site_fract_x
_atom_site_fract_y
_atom_site_fract_z
_atom_site_U_iso_or_equiv
_atom_site_adp_type
_atom_site_occupancy
_atom_site_symmetry_multiplicity
_atom_site_calc_flag
Ru1 Ru 0.31540(4) 0.06778(3) 0.867310(15) 0.01761(13) Uani 1 1 d
F1 F 0.4533(3) -0.4220(3) 0.80709(12) 0.0484(13) Uani 1 1 d
F2 F 0.4306(3) -0.4107(3) 0.86347(13) 0.0438(12) Uani 1 1 d
F3 F 0.3493(4) -0.4895(3) 0.83153(14) 0.0509(15) Uani 1 1 d
F4 F 0.7861(3) -0.0738(4) 0.80858(14) 0.0592(15) Uani 1 1 d
F5 F 0.8486(4) -0.1446(4) 0.85034(16) 0.0626(17) Uani 1 1 d
F6 F 0.8263(4) -0.0156(4) 0.85707(17) 0.080(2) Uani 1 1 d
F7 F 0.4553(3) 0.3411(3) 1.00697(14) 0.0551(15) Uani 1 1 d
F8 F 0.3129(4) 0.3377(3) 1.00567(12) 0.0434(12) Uani 1 1 d
F9 F 0.3888(4) 0.2627(3) 0.96934(15) 0.0532(15) Uani 1 1 d
F10 F 0.0618(4) 0.5050(3) 0.83480(12) 0.0443(13) Uani 1 1 d
F11 F 0.0231(4) 0.4939(3) 0.88991(12) 0.0480(14) Uani 1 1 d
F12 F -0.0751(4) 0.4891(3) 0.84810(13) 0.0437(13) Uani 1 1 d
O1 O 0.2467(4) -0.3895(3) 0.87550(14) 0.0354(14) Uani 1 1 d
O2 O 0.3804(4) -0.2741(3) 0.81832(14) 0.0310(13) Uani 1 1 d
O3 O 0.7691(5) -0.1100(5) 0.91807(19) 0.073(3) Uani 1 1 d
O4 O 0.6353(4) -0.0506(3) 0.84533(15) 0.0362(14) Uani 1 1 d
O5 O 0.5382(4) 0.3935(3) 0.94498(15) 0.0385(14) Uani 1 1 d
O6 O 0.3065(4) 0.3857(3) 0.93482(13) 0.0324(13) Uani 1 1 d
O7 O -0.0125(4) 0.3890(3) 0.79327(14) 0.0404(15) Uani 1 1 d
O8 O 0.0978(4) 0.3501(3) 0.87306(14) 0.0303(13) Uani 1 1 d
O9 O 0.0859(4) 0.1708(3) 0.88358(15) 0.0364(15) Uani 1 1 d
O10 O 0.0231(3) 0.0739(4) 0.91724(13) 0.0326(13) Uani 1 1 d
O11 O 0.2817(4) -0.1165(3) 0.79885(16) 0.0400(16) Uani 1 1 d
O12 O 0.2557(4) -0.0378(3) 0.75050(15) 0.0373(14) Uani 1 1 d
N1 N 0.3197(4) -0.0337(3) 0.89885(14) 0.0170(12) Uani 1 1 d
N2 N 0.4300(4) 0.1065(3) 0.88944(15) 0.0196(14) Uani 1 1 d
N3 N 0.3139(4) 0.1688(3) 0.83519(14) 0.0192(12) Uani 1 1 d
N4 N 0.2002(4) 0.0299(3) 0.84557(15) 0.0193(14) Uani 1 1 d
N5 N 0.2165(4) -0.2631(4) 0.85306(16) 0.0221(15) Uani 1 1 d
N6 N 0.6223(4) -0.0802(4) 0.91565(16) 0.0315(16) Uani 1 1 d
N7 N 0.4470(4) 0.3810(4) 0.89703(17) 0.0287(15) Uani 1 1 d
N8 N 0.0446(4) 0.2667(4) 0.81077(15) 0.0255(15) Uani 1 1 d
N9 N 0.2482(4) 0.1354(4) 0.90741(16) 0.0229(15) Uani 1 1 d
N10 N 0.3860(4) -0.0012(4) 0.82833(15) 0.0231(14) Uani 1 1 d
C1 C 0.2582(5) -0.0966(4) 0.89877(19) 0.0182(16) Uani 1 1 d
C2 C 0.2854(5) -0.1574(4) 0.9244(2) 0.0237(18) Uani 1 1 d
C3 C 0.3613(5) -0.1331(4) 0.93884(19) 0.0224(17) Uani 1 1 d
C4 C 0.3836(5) -0.0545(4) 0.92273(17) 0.0210(16) Uani 1 1 d
C5 C 0.4559(5) -0.0077(4) 0.93172(18) 0.0183(16) Uani 1 1 d
C6 C 0.4773(5) 0.0688(5) 0.91693(18) 0.0243(16) Uani 1 1 d
C7 C 0.5488(5) 0.1198(4) 0.9275(2) 0.0254(18) Uani 1 1 d
C8 C 0.5483(5) 0.1859(4) 0.90606(19) 0.0242(17) Uani 1 1 d
C9 C 0.4743(5) 0.1782(4) 0.88245(19) 0.0211(16) Uani 1 1 d
C10 C 0.4511(5) 0.2337(4) 0.85528(18) 0.0192(16) Uani 1 1 d
C11 C 0.3781(5) 0.2288(4) 0.83349(18) 0.0198(16) Uani 1 1 d
C12 C 0.3552(5) 0.2859(5) 0.8059(2) 0.0246(18) Uani 1 1 d
C13 C 0.2789(5) 0.2614(5) 0.7908(2) 0.0226(18) Uani 1 1 d
C14 C 0.2518(5) 0.1877(4) 0.8092(2) 0.0249(17) Uani 1 1 d
C15 C 0.1776(6) 0.1428(4) 0.80181(17) 0.0232(16) Uani 1 1 d
C16 C 0.1520(4) 0.0693(5) 0.81888(16) 0.0194(15) Uani 1 1 d
C17 C 0.0734(5) 0.0240(5) 0.8114(2) 0.0275(18) Uani 1 1 d
C18 C 0.0734(5) -0.0421(4) 0.83274(19) 0.0224(17) Uani 1 1 d
C19 C 0.1525(5) -0.0393(4) 0.85395(19) 0.0200(17) Uani 1 1 d
C20 C 0.1802(5) -0.0984(4) 0.87868(18) 0.0216(16) Uani 1 1 d
C21 C 0.1180(5) -0.1688(4) 0.88471(19) 0.0206(17) Uani 1 1 d
C22 C 0.0388(5) -0.1555(4) 0.9018(2) 0.0261(18) Uani 1 1 d
C23 C -0.0201(6) -0.2170(5) 0.9069(2) 0.034(2) Uani 1 1 d
C24 C -0.0010(6) -0.2951(5) 0.8942(2) 0.033(2) Uani 1 1 d
C25 C 0.0784(6) -0.3107(4) 0.8779(2) 0.0268(19) Uani 1 1 d
C26 C 0.1377(5) -0.2478(4) 0.87243(19) 0.0220(17) Uani 1 1 d
C27 C 0.2601(5) -0.3337(5) 0.8542(2) 0.0260(18) Uani 1 1 d
C28 C 0.3293(6) -0.3444(4) 0.8234(2) 0.0281(19) Uani 1 1 d
C29 C 0.2789(6) -0.3595(5) 0.7888(2) 0.032(2) Uani 1 1 d
C30 C 0.2957(5) -0.3144(4) 0.75811(19) 0.031(2) Uani 1 1 d
C31 C 0.2471(6) -0.3277(5) 0.7273(2) 0.041(2) Uani 1 1 d
C32 C 0.1810(8) -0.3857(6) 0.7273(2) 0.049(2) Uani 1 1 d
C33 C 0.1646(6) -0.4308(6) 0.7575(2) 0.048(2) Uani 1 1 d
C34 C 0.2124(6) -0.4177(5) 0.7878(2) 0.041(2) Uani 1 1 d
C35 C 0.4265(6) -0.2409(5) 0.8486(2) 0.039(2) Uani 1 1 d
C36 C 0.3896(6) -0.4162(5) 0.8315(2) 0.034(2) Uani 1 1 d
C37 C 0.5163(5) -0.0397(4) 0.96081(18) 0.0221(17) Uani 1 1 d
C38 C 0.4907(6) -0.0351(5) 0.9964(2) 0.035(2) Uani 1 1 d
C39 C 0.5455(6) -0.0642(6) 1.0237(2) 0.042(2) Uani 1 1 d
C40 C 0.6253(7) -0.0967(5) 1.0151(2) 0.045(3) Uani 1 1 d
C41 C 0.6526(6) -0.1010(5) 0.9803(2) 0.043(2) Uani 1 1 d
C42 C 0.5989(5) -0.0740(5) 0.95279(18) 0.0268(17) Uani 1 1 d
C43 C 0.7021(5) -0.0976(5) 0.9014(2) 0.040(2) Uani 1 1 d
C44 C 0.7001(5) -0.1035(5) 0.8601(2) 0.035(2) Uani 1 1 d
C45 C 0.6748(6) -0.1890(5) 0.8481(2) 0.034(2) Uani 1 1 d
C46 C 0.6823(7) -0.2558(5) 0.8713(2) 0.048(2) Uani 1 1 d
C47 C 0.6638(8) -0.3341(6) 0.8586(3) 0.063(3) Uani 1 1 d
C48 C 0.6423(8) -0.3466(6) 0.8242(3) 0.060(3) Uani 1 1 d
C49 C 0.6364(7) -0.2819(6) 0.8004(2) 0.044(2) Uani 1 1 d
C50 C 0.6538(6) -0.2032(5) 0.8124(2) 0.032(2) Uani 1 1 d
C51 C 0.6530(8) 0.0347(5) 0.8505(3) 0.055(3) Uani 1 1 d
C52 C 0.7904(6) -0.0846(6) 0.8445(3) 0.049(3) Uani 1 1 d
C53 C 0.5138(5) 0.3025(4) 0.8490(2) 0.0226(17) Uani 1 1 d
C54 C 0.5756(5) 0.2966(5) 0.8212(2) 0.0274(18) Uani 1 1 d
C55 C 0.6365(6) 0.3573(5) 0.8160(2) 0.031(2) Uani 1 1 d
C56 C 0.6387(6) 0.4238(5) 0.8380(2) 0.037(2) Uani 1 1 d
C57 C 0.5767(5) 0.4326(5) 0.8649(2) 0.0339(17) Uani 1 1 d
C58 C 0.5137(5) 0.3721(4) 0.8699(2) 0.0227(16) Uani 1 1 d
C59 C 0.4649(6) 0.3912(4) 0.9320(2) 0.0301(19) Uani 1 1 d
C60 C 0.3836(5) 0.4035(4) 0.9555(2) 0.0252(18) Uani 1 1 d
C61 C 0.3852(5) 0.4901(5) 0.9699(2) 0.0280(19) Uani 1 1 d
C62 C 0.3938(6) 0.5107(6) 1.0059(2) 0.042(2) Uani 1 1 d
C63 C 0.3981(7) 0.5921(6) 1.0160(2) 0.053(3) Uani 1 1 d
C64 C 0.3925(7) 0.6521(5) 0.9911(3) 0.052(3) Uani 1 1 d
C65 C 0.3811(8) 0.6328(5) 0.9553(3) 0.057(3) Uani 1 1 d
C66 C 0.3779(7) 0.5518(5) 0.9449(2) 0.046(2) Uani 1 1 d
C67 C 0.2250(5) 0.4241(6) 0.9444(2) 0.041(2) Uani 1 1 d
C68 C 0.3859(6) 0.3367(5) 0.9849(2) 0.037(2) Uani 1 1 d
C69 C 0.1186(5) 0.1704(4) 0.77174(19) 0.0223(17) Uani 1 1 d
C70 C 0.1305(6) 0.1378(5) 0.7373(2) 0.036(2) Uani 1 1 d
C71 C 0.0804(7) 0.1623(5) 0.7091(2) 0.047(3) Uani 1 1 d
C72 C 0.0142(7) 0.2180(5) 0.7142(2) 0.043(2) Uani 1 1 d
C73 C 0.0028(6) 0.2521(5) 0.7477(2) 0.038(2) Uani 1 1 d
C74 C 0.0549(5) 0.2303(4) 0.7760(2) 0.0283(19) Uani 1 1 d
C75 C 0.0154(6) 0.3425(5) 0.8162(2) 0.0269(19) Uani 1 1 d
C76 C 0.0186(5) 0.3718(4) 0.85589(19) 0.0239(18) Uani 1 1 d
C77 C -0.0564(5) 0.3359(4) 0.87816(19) 0.0231(17) Uani 1 1 d
C78 C -0.1337(6) 0.3107(5) 0.8628(2) 0.039(2) Uani 1 1 d
C79 C -0.2024(6) 0.2838(6) 0.8831(2) 0.047(2) Uani 1 1 d
C80 C -0.1958(7) 0.2818(6) 0.9201(2) 0.049(3) Uani 1 1 d
C81 C -0.1194(6) 0.3077(5) 0.9357(2) 0.041(2) Uani 1 1 d
C82 C -0.0494(6) 0.3335(5) 0.9155(2) 0.037(2) Uani 1 1 d
C83 C 0.1773(6) 0.3786(5) 0.8572(2) 0.038(2) Uani 1 1 d
C84 C 0.0072(6) 0.4664(5) 0.8565(2) 0.033(2) Uani 1 1 d
C85 C 0.1732(5) 0.0966(4) 0.92632(19) 0.0237(17) Uani 1 1 d
C86 C 0.0896(5) 0.1182(5) 0.9064(2) 0.0265(18) Uani 1 1 d
C87 C -0.0601(6) 0.0921(6) 0.9001(3) 0.050(3) Uani 1 1 d
C88 C 0.1666(5) 0.1187(5) 0.9660(2) 0.030(2) Uani 1 1 d
C89 C 0.2483(6) 0.0900(5) 0.9859(2) 0.042(2) Uani 1 1 d
C90 C 0.1489(6) 0.2091(5) 0.9721(2) 0.040(2) Uani 1 1 d
C91 C 0.3617(5) 0.0076(4) 0.79049(19) 0.0260(17) Uani 1 1 d
C92 C 0.2964(5) -0.0566(5) 0.7811(2) 0.0292(19) Uani 1 1 d
C93 C 0.1822(7) -0.0883(6) 0.7408(2) 0.052(2) Uani 1 1 d
C94 C 0.4404(5) 0.0083(5) 0.7646(2) 0.034(2) Uani 1 1 d
C95 C 0.4916(6) -0.0734(8) 0.7666(2) 0.058(3) Uani 1 1 d
C96 C 0.5001(7) 0.0819(7) 0.7724(2) 0.064(3) Uani 1 1 d
C97 C 0.3600(13) 0.1624(10) 0.5101(5) 0.127(7) Uani 1 1 d
C98 C 0.3783(14) 0.0912(14) 0.5263(5) 0.147(9) Uani 1 1 d
C99 C 0.3291(10) 0.0458(8) 0.5496(4) 0.083(4) Uani 1 1 d
C100 C 0.2098(12) 0.1446(8) 0.5425(4) 0.094(6) Uani 1 1 d
C101 C 0.1886(10) 0.0313(10) 0.5817(4) 0.105(5) Uani 1 1 d
C102 C 0.2432(11) 0.0695(9) 0.5593(3) 0.092(4) Uani 1 1 d
C103 C 0.2657(13) 0.1860(9) 0.5208(5) 0.109(6) Uani 1 1 d
H2 H 0.2548 -0.1999 0.9282 0.050 Uiso 1 1 d
H3 H 0.3934 -0.1537 0.9545 0.050 Uiso 1 1 d
H7 H 0.5823 0.1132 0.9453 0.050 Uiso 1 1 d
H8 H 0.5858 0.2339 0.9036 0.050 Uiso 1 1 d
H12 H 0.3818 0.3400 0.7998 0.050 Uiso 1 1 d
H13 H 0.2500 0.2912 0.7730 0.050 Uiso 1 1 d
H17 H 0.0254 0.0446 0.7969 0.050 Uiso 1 1 d
H18 H 0.0347 -0.0823 0.8327 0.050 Uiso 1 1 d
H22 H 0.0382 -0.0957 0.9116 0.050 Uiso 1 1 d
H23 H -0.0705 -0.1951 0.9162 0.050 Uiso 1 1 d
H24 H -0.0401 -0.3316 0.8976 0.050 Uiso 1 1 d
H25 H 0.0926 -0.3601 0.8689 0.050 Uiso 1 1 d
H5A H 0.2335 -0.2178 0.8341 0.050 Uiso 1 1 d
H30 H 0.3471 -0.2706 0.7578 0.050 Uiso 1 1 d
H31 H 0.2594 -0.2950 0.7044 0.050 Uiso 1 1 d
H32 H 0.1507 -0.3834 0.7073 0.050 Uiso 1 1 d
H33 H 0.1167 -0.4642 0.7555 0.050 Uiso 1 1 d
H34 H 0.1943 -0.4365 0.8071 0.050 Uiso 1 1 d
H35A H 0.4538 -0.1918 0.8462 0.050 Uiso 1 1 d
H35B H 0.3754 -0.2219 0.8682 0.050 Uiso 1 1 d
H35C H 0.4545 -0.2784 0.8626 0.050 Uiso 1 1 d
H38 H 0.4245 -0.0022 1.0000 0.050 Uiso 1 1 d
H39 H 0.5150 -0.0602 1.0470 0.050 Uiso 1 1 d
H40 H 0.6472 -0.1119 1.0332 0.050 Uiso 1 1 d
H41 H 0.6993 -0.1220 0.9744 0.050 Uiso 1 1 d
H6A H 0.5617 -0.0793 0.8985 0.050 Uiso 1 1 d
H46 H 0.6823 -0.2395 0.8959 0.050 Uiso 1 1 d
H47 H 0.6775 -0.3746 0.8711 0.050 Uiso 1 1 d
H48 H 0.6214 -0.3870 0.8137 0.050 Uiso 1 1 d
H49 H 0.6175 -0.2780 0.7769 0.050 Uiso 1 1 d
H50 H 0.6468 -0.1498 0.7970 0.050 Uiso 1 1 d
H51A H 0.6022 0.0768 0.8425 0.050 Uiso 1 1 d
H51B H 0.6484 0.0559 0.8778 0.050 Uiso 1 1 d
H51C H 0.7010 0.0616 0.8429 0.050 Uiso 1 1 d
H54 H 0.5673 0.2500 0.8074 0.050 Uiso 1 1 d
H55 H 0.6721 0.3541 0.7988 0.050 Uiso 1 1 d
H56 H 0.6738 0.4736 0.8383 0.050 Uiso 1 1 d
H57 H 0.5709 0.4848 0.8812 0.050 Uiso 1 1 d
H7A H 0.3838 0.3771 0.8910 0.050 Uiso 1 1 d
H62 H 0.3835 0.4758 1.0245 0.050 Uiso 1 1 d
H63 H 0.3929 0.6164 1.0381 0.050 Uiso 1 1 d
H64 H 0.3921 0.7142 0.9999 0.050 Uiso 1 1 d
H65 H 0.3975 0.6838 0.9377 0.050 Uiso 1 1 d
H66 H 0.3656 0.5431 0.9198 0.050 Uiso 1 1 d
H67A H 0.1808 0.4155 0.9297 0.050 Uiso 1 1 d
H67B H 0.2094 0.4137 0.9691 0.050 Uiso 1 1 d
H67C H 0.2312 0.4885 0.9456 0.050 Uiso 1 1 d
H70 H 0.1804 0.1072 0.7353 0.050 Uiso 1 1 d
H71 H 0.0927 0.1416 0.6867 0.050 Uiso 1 1 d
H72 H -0.0121 0.2434 0.6937 0.050 Uiso 1 1 d
H73 H -0.0329 0.3052 0.7512 0.050 Uiso 1 1 d
H8A H 0.0663 0.2436 0.8305 0.050 Uiso 1 1 d
H78 H -0.1417 0.3157 0.8362 0.050 Uiso 1 1 d
H79 H -0.2504 0.2632 0.8707 0.050 Uiso 1 1 d
H80 H -0.2398 0.2671 0.9304 0.050 Uiso 1 1 d
H81 H -0.1090 0.3012 0.9598 0.050 Uiso 1 1 d
H82 H 0.0043 0.3519 0.9258 0.050 Uiso 1 1 d
H83A H 0.2140 0.3966 0.8769 0.050 Uiso 1 1 d
H83B H 0.1956 0.3496 0.8419 0.050 Uiso 1 1 d
H83C H 0.1606 0.4373 0.8469 0.050 Uiso 1 1 d
H9A H 0.2254 0.1888 0.8970 0.050 Uiso 1 1 d
H9B H 0.2905 0.1560 0.9249 0.050 Uiso 1 1 d
H10A H 0.3824 -0.0488 0.8359 0.050 Uiso 1 1 d
H10B H 0.4444 0.0247 0.8316 0.050 Uiso 1 1 d
H85 H 0.1956 0.0456 0.9252 0.050 Uiso 1 1 d
H87A H -0.0995 0.0560 0.9063 0.050 Uiso 1 1 d
H87B H -0.0736 0.1463 0.9008 0.050 Uiso 1 1 d
H87C H -0.0479 0.0815 0.8728 0.050 Uiso 1 1 d
H88 H 0.1185 0.0936 0.9741 0.050 Uiso 1 1 d
H89A H 0.2422 0.1080 1.0091 0.050 Uiso 1 1 d
H89B H 0.2566 0.0393 0.9815 0.050 Uiso 1 1 d
H89C H 0.2964 0.1248 0.9753 0.050 Uiso 1 1 d
H90A H 0.1398 0.2233 0.9960 0.050 Uiso 1 1 d
H90B H 0.1939 0.2456 0.9627 0.050 Uiso 1 1 d
H90C H 0.0959 0.2277 0.9590 0.050 Uiso 1 1 d
H91 H 0.3338 0.0672 0.7865 0.050 Uiso 1 1 d
H93A H 0.1561 -0.0758 0.7206 0.050 Uiso 1 1 d
H93B H 0.2031 -0.1461 0.7401 0.050 Uiso 1 1 d
H93C H 0.1391 -0.0908 0.7606 0.050 Uiso 1 1 d
H94 H 0.4127 0.0095 0.7410 0.050 Uiso 1 1 d
H95A H 0.5322 -0.0593 0.7490 0.050 Uiso 1 1 d
H95B H 0.5096 -0.0690 0.7889 0.050 Uiso 1 1 d
H95C H 0.4508 -0.1079 0.7602 0.050 Uiso 1 1 d
H96A H 0.5417 0.0864 0.7548 0.050 Uiso 1 1 d
H96B H 0.4605 0.1355 0.7658 0.050 Uiso 1 1 d
H96C H 0.5133 0.0889 0.7943 0.050 Uiso 1 1 d

loop_
_atom_site_aniso_label
_atom_site_aniso_U_11
_atom_site_aniso_U_22
_atom_site_aniso_U_33
_atom_site_aniso_U_23
_atom_site_aniso_U_13
_atom_site_aniso_U_12
Ru1 0.0216(3) 0.0141(2) 0.0171(2) 0.0009(3) 0.0002(3) -0.0006(3)
F1 0.054(3) 0.051(3) 0.040(3) 0.004(3) 0.016(3) 0.023(3)
F2 0.048(3) 0.044(3) 0.039(3) 0.008(2) 0.003(3) 0.018(2)
F3 0.065(4) 0.023(2) 0.065(4) 0.002(2) 0.006(3) 0.012(3)
F4 0.063(4) 0.055(3) 0.060(3) 0.007(3) 0.019(3) -0.010(3)
F5 0.037(3) 0.080(4) 0.071(4) -0.011(3) 0.005(3) 0.003(3)
F6 0.043(4) 0.089(4) 0.108(5) -0.042(4) 0.011(4) -0.030(4)
F7 0.039(3) 0.065(3) 0.062(3) 0.035(3) -0.015(3) -0.009(3)
F8 0.037(3) 0.055(3) 0.039(3) 0.017(2) -0.007(3) -0.007(3)
F9 0.061(4) 0.028(3) 0.071(4) 0.013(3) 0.012(3) 0.000(3)
F10 0.068(4) 0.027(2) 0.038(3) 0.003(2) 0.011(3) -0.008(3)
F11 0.083(4) 0.031(3) 0.030(3) -0.006(2) -0.001(3) -0.006(3)
F12 0.056(3) 0.029(3) 0.046(3) 0.005(2) 0.009(3) 0.014(3)
O1 0.037(3) 0.035(3) 0.034(3) 0.015(3) 0.008(3) 0.009(3)
O2 0.040(3) 0.023(3) 0.030(3) 0.004(2) 0.004(3) -0.007(3)
O3 0.034(4) 0.128(7) 0.057(5) -0.032(5) -0.014(4) 0.026(5)
O4 0.038(4) 0.034(3) 0.037(3) 0.002(3) 0.000(3) 0.003(3)
O5 0.039(4) 0.036(3) 0.041(3) 0.003(3) 0.004(3) -0.001(3)
O6 0.032(3) 0.036(3) 0.029(3) -0.003(2) -0.004(3) -0.003(3)
O7 0.068(4) 0.027(3) 0.027(3) 0.004(3) -0.012(3) 0.013(3)
O8 0.039(4) 0.030(3) 0.022(3) 0.002(2) -0.001(3) 0.000(3)
O9 0.042(4) 0.032(3) 0.036(3) 0.002(3) 0.004(3) 0.010(3)
O10 0.031(3) 0.035(3) 0.032(3) -0.002(3) 0.000(2) -0.009(3)
O11 0.046(4) 0.027(3) 0.047(4) -0.002(3) 0.011(3) -0.008(3)
O12 0.032(3) 0.044(3) 0.036(3) -0.014(3) -0.009(3) 0.007(3)
N1 0.022(3) 0.014(3) 0.015(3) -0.002(2) 0.006(3) -0.001(3)
N2 0.027(4) 0.013(3) 0.019(3) 0.000(2) 0.006(3) 0.000(3)
N3 0.025(3) 0.017(3) 0.016(3) -0.001(2) 0.000(3) 0.007(3)
N4 0.018(4) 0.014(3) 0.025(3) -0.001(2) 0.004(3) -0.002(3)
N5 0.028(4) 0.018(3) 0.020(3) -0.002(3) 0.006(3) 0.002(3)
N6 0.026(4) 0.038(4) 0.030(4) -0.001(3) -0.007(3) 0.005(3)
N7 0.030(4) 0.021(3) 0.035(4) -0.005(3) -0.001(3) -0.001(3)
N8 0.034(4) 0.027(3) 0.016(3) -0.004(3) -0.005(3) 0.010(3)
N9 0.027(4) 0.020(3) 0.021(3) 0.002(3) 0.012(3) 0.000(3)
N10 0.030(4) 0.021(3) 0.018(3) 0.003(3) -0.003(3) 0.001(3)
C1 0.012(4) 0.021(4) 0.021(4) 0.001(3) 0.000(3) 0.000(3)
C2 0.035(5) 0.011(3) 0.025(4) 0.006(3) 0.000(4) -0.008(3)
C3 0.030(5) 0.014(4) 0.023(4) 0.007(3) -0.003(4) -0.003(3)
C4 0.025(4) 0.021(4) 0.016(3) 0.002(3) 0.002(3) 0.000(3)
C5 0.020(4) 0.019(4) 0.016(3) -0.002(3) 0.003(3) 0.002(3)
C6 0.020(4) 0.031(4) 0.022(4) -0.001(4) 0.005(3) 0.008(4)
C7 0.023(4) 0.020(4) 0.033(4) -0.005(3) -0.007(4) -0.003(3)
C8 0.032(5) 0.017(4) 0.024(4) 0.000(3) -0.001(4) -0.001(3)
C9 0.016(4) 0.020(4) 0.027(4) -0.002(3) 0.001(3) 0.000(3)
C10 0.022(4) 0.017(4) 0.019(4) -0.002(3) 0.003(3) 0.005(3)
C11 0.024(4) 0.016(4) 0.020(4) 0.002(3) 0.007(3) 0.002(3)
C12 0.028(5) 0.023(4) 0.023(4) 0.003(3) 0.008(4) -0.002(4)
C13 0.030(5) 0.022(4) 0.016(4) 0.007(3) 0.002(4) 0.004(4)
C14 0.028(4) 0.019(4) 0.027(4) -0.003(3) 0.005(4) 0.004(3)
C15 0.030(4) 0.020(3) 0.019(3) 0.000(3) 0.009(4) 0.004(4)
C16 0.027(4) 0.018(3) 0.012(3) -0.003(3) 0.002(3) 0.001(4)
C17 0.029(5) 0.027(4) 0.026(4) -0.002(4) -0.007(4) 0.005(4)
C18 0.021(4) 0.019(4) 0.027(4) -0.002(3) -0.003(3) 0.001(3)
C19 0.023(4) 0.013(3) 0.024(4) 0.000(3) 0.001(3) -0.001(3)
C20 0.026(4) 0.014(3) 0.025(4) -0.005(3) 0.004(4) -0.005(4)
C21 0.024(4) 0.014(3) 0.023(4) 0.002(3) 0.000(3) -0.002(3)
C22 0.023(4) 0.017(4) 0.038(5) -0.002(3) 0.002(4) 0.003(3)
C23 0.041(6) 0.021(4) 0.040(5) 0.003(4) 0.008(4) 0.004(4)
C24 0.035(5) 0.022(4) 0.041(5) 0.001(4) 0.006(4) -0.005(4)
C25 0.032(5) 0.017(4) 0.031(5) 0.002(3) 0.003(4) 0.001(4)
C26 0.027(4) 0.019(3) 0.021(4) 0.002(3) -0.003(4) 0.003(3)
C27 0.030(5) 0.025(4) 0.023(4) -0.001(3) 0.001(4) 0.004(4)
C28 0.031(5) 0.027(4) 0.026(4) -0.001(3) 0.006(4) 0.003(4)
C29 0.033(5) 0.024(4) 0.039(5) -0.003(4) 0.010(4) 0.009(4)
C30 0.044(6) 0.027(4) 0.022(4) 0.000(3) 0.008(4) 0.008(4)
C31 0.049(6) 0.042(5) 0.032(5) 0.000(4) 0.008(4) 0.006(5)
C32 0.055(6) 0.059(6) 0.034(5) -0.013(4) -0.005(5) 0.010(6)
C33 0.048(6) 0.051(5) 0.044(5) -0.010(5) 0.006(4) -0.019(6)
C34 0.052(6) 0.042(5) 0.029(4) -0.001(4) 0.014(4) -0.012(5)
C35 0.039(5) 0.026(4) 0.050(5) 0.004(4) 0.000(5) 0.004(4)
C36 0.043(5) 0.026(5) 0.033(5) 0.003(4) 0.016(4) -0.001(4)
C37 0.027(4) 0.021(4) 0.018(4) 0.004(3) -0.003(3) 0.001(3)
C38 0.050(6) 0.034(4) 0.022(4) -0.003(4) -0.003(4) -0.005(4)
C39 0.056(6) 0.044(5) 0.025(4) 0.001(4) -0.011(4) 0.004(6)
C40 0.067(7) 0.036(5) 0.032(5) 0.002(4) -0.025(5) -0.002(5)
C41 0.050(6) 0.033(4) 0.047(6) -0.008(4) -0.012(5) 0.007(4)
C42 0.031(4) 0.026(4) 0.023(4) 0.001(4) -0.006(3) -0.002(4)
C43 0.023(5) 0.049(5) 0.047(5) -0.007(4) -0.008(4) 0.007(4)
C44 0.030(5) 0.040(4) 0.035(5) -0.002(4) -0.004(4) 0.005(4)
C45 0.026(5) 0.040(5) 0.037(5) 0.007(4) 0.002(4) 0.002(4)
C46 0.063(6) 0.048(5) 0.035(5) 0.007(4) -0.010(6) 0.007(6)
C47 0.086(9) 0.032(5) 0.071(8) 0.020(5) -0.003(7) 0.008(5)
C48 0.079(8) 0.036(5) 0.064(7) -0.008(5) -0.018(6) -0.002(6)
C49 0.054(6) 0.044(5) 0.032(5) 0.004(4) -0.001(5) 0.002(5)
C50 0.032(5) 0.034(4) 0.030(5) 0.001(4) 0.008(4) 0.008(4)
C51 0.079(8) 0.032(5) 0.053(6) -0.001(4) 0.015(6) -0.009(5)
C52 0.031(6) 0.053(6) 0.063(7) -0.015(5) -0.009(5) 0.000(5)
C53 0.021(4) 0.020(4) 0.027(4) 0.006(3) -0.005(4) 0.005(3)
C54 0.031(5) 0.023(4) 0.029(4) 0.001(3) 0.004(4) 0.002(4)
C55 0.024(5) 0.032(5) 0.037(5) 0.008(4) 0.006(4) 0.002(4)
C56 0.035(5) 0.021(4) 0.054(5) 0.014(4) 0.004(4) -0.006(4)
C57 0.039(4) 0.018(3) 0.045(4) 0.010(4) -0.001(4) -0.004(4)
C58 0.020(4) 0.021(4) 0.027(4) 0.003(4) 0.000(4) 0.001(3)
C59 0.029(5) 0.016(4) 0.046(5) 0.006(4) 0.000(4) 0.000(4)
C60 0.028(5) 0.022(4) 0.025(4) 0.006(3) -0.004(4) 0.001(3)
C61 0.027(5) 0.032(4) 0.025(4) -0.003(4) -0.001(4) 0.006(4)
C62 0.044(6) 0.053(6) 0.029(5) -0.003(4) 0.002(4) -0.014(5)
C63 0.065(7) 0.056(7) 0.039(5) -0.026(5) 0.001(5) -0.006(5)
C64 0.059(7) 0.025(5) 0.071(7) -0.021(5) -0.004(6) 0.008(5)
C65 0.078(8) 0.024(5) 0.069(7) 0.009(5) -0.008(7) 0.002(5)
C66 0.062(6) 0.040(6) 0.036(5) 0.002(4) -0.003(5) 0.017(5)
C67 0.032(5) 0.058(6) 0.033(5) -0.001(5) -0.001(4) 0.009(5)
C68 0.033(5) 0.037(5) 0.043(5) 0.018(4) -0.003(5) -0.013(4)
C69 0.024(4) 0.020(4) 0.023(4) 0.002(3) 0.000(3) 0.000(3)
C70 0.043(6) 0.037(5) 0.029(4) -0.005(4) -0.005(4) 0.019(4)
C71 0.074(7) 0.039(5) 0.028(5) -0.012(4) -0.014(5) 0.007(5)
C72 0.063(7) 0.030(5) 0.036(5) -0.012(4) -0.024(5) 0.013(5)
C73 0.039(5) 0.034(5) 0.041(5) -0.008(4) -0.019(4) 0.019(4)
C74 0.035(5) 0.024(4) 0.025(4) -0.002(3) -0.013(4) 0.001(4)
C75 0.035(5) 0.024(4) 0.022(4) -0.004(3) 0.001(4) 0.005(4)
C76 0.033(5) 0.018(4) 0.020(4) -0.004(3) 0.002(3) 0.001(3)
C77 0.022(4) 0.024(4) 0.023(4) 0.004(3) 0.002(3) 0.003(3)
C78 0.040(6) 0.036(5) 0.042(5) 0.014(4) 0.005(5) 0.007(4)
C79 0.035(6) 0.058(6) 0.050(5) 0.020(5) 0.003(5) -0.005(5)
C80 0.051(7) 0.054(6) 0.044(5) 0.021(4) 0.018(5) 0.001(6)
C81 0.045(6) 0.043(5) 0.035(5) 0.007(4) 0.013(5) 0.005(5)
C82 0.042(6) 0.037(5) 0.031(5) 0.013(4) -0.006(4) 0.005(4)
C83 0.030(5) 0.048(5) 0.036(5) -0.009(4) -0.001(4) -0.017(5)
C84 0.040(6) 0.028(4) 0.031(5) -0.001(4) 0.007(4) -0.001(4)
C85 0.029(5) 0.019(3) 0.023(4) -0.001(3) 0.003(4) -0.001(4)
C86 0.032(5) 0.020(4) 0.027(4) -0.004(4) 0.005(4) 0.006(4)
C87 0.036(6) 0.071(7) 0.042(5) -0.020(5) -0.002(5) -0.002(5)
C88 0.030(5) 0.033(4) 0.026(4) -0.003(3) 0.003(4) 0.004(4)
C89 0.056(6) 0.051(6) 0.019(4) 0.003(4) -0.004(4) 0.003(5)
C90 0.051(6) 0.038(5) 0.031(5) -0.011(4) 0.004(4) -0.003(4)
C91 0.029(4) 0.025(4) 0.023(4) -0.005(3) 0.004(4) 0.003(4)
C92 0.029(5) 0.031(5) 0.027(4) -0.006(4) 0.009(3) 0.005(4)
C93 0.045(5) 0.063(6) 0.048(5) -0.030(4) -0.004(5) 0.003(6)
C94 0.024(5) 0.057(6) 0.020(4) 0.001(4) 0.000(4) -0.013(4)
C95 0.031(5) 0.110(9) 0.032(5) -0.026(6) -0.006(4) 0.020(7)
C96 0.074(7) 0.089(8) 0.029(5) -0.013(5) 0.009(5) -0.039(7)
C97 0.153(16) 0.094(11) 0.135(14) -0.020(11) -0.089(13) 0.064(12)
C98 0.147(18) 0.19(2) 0.108(14) 0.027(15) -0.039(13) -0.071(17)
C99 0.087(10) 0.087(9) 0.076(8) -0.057(7) -0.035(8) 0.046(8)
C100 0.159(17) 0.058(8) 0.065(9) -0.010(6) -0.049(10) 0.042(10)
C101 0.077(9) 0.120(12) 0.118(12) -0.003(9) 0.019(10) -0.033(10)
C102 0.151(14) 0.085(9) 0.041(6) -0.030(7) -0.008(8) -0.011(11)
C103 0.143(16) 0.070(9) 0.115(13) -0.040(9) -0.079(12) 0.039(10)

loop_
_atom_type_symbol
_atom_type_description
_atom_type_scat_dispersion_real
_atom_type_scat_dispersion_imag
_atom_type_scat_source
Ru Ru -1.2594 .8363 'International Tables Vol C Tables 4.2.6.8 and 6.1.1.4'
F F .0171 .0103 'International Tables Vol C Tables 4.2.6.8 and 6.1.1.4'
O O .0106 .0060 'International Tables Vol C Tables 4.2.6.8 and 6.1.1.4'
N N .0061 .0033 'International Tables Vol C Tables 4.2.6.8 and 6.1.1.4'
C C .0033 .0016 'International Tables Vol C Tables 4.2.6.8 and 6.1.1.4'
H H .0000 .0000 'International Tables Vol C Tables 4.2.6.8 and 6.1.1.4'

loop_
_geom_angle_atom_site_label_1
_geom_angle_atom_site_label_2
_geom_angle_atom_site_label_3
_geom_angle
N4 Ru1 N2 179.4(3)
N4 Ru1 N1 90.5(2)
N2 Ru1 N1 89.6(2)
N4 Ru1 N3 90.2(2)
N2 Ru1 N3 89.7(2)
N1 Ru1 N3 178.6(3)
N4 Ru1 N9 91.5(2)
N2 Ru1 N9 87.9(2)
N1 Ru1 N9 91.9(2)
N3 Ru1 N9 89.2(2)
N4 Ru1 N10 90.0(2)
N2 Ru1 N10 90.7(2)
N1 Ru1 N10 86.9(2)
N3 Ru1 N10 91.9(2)
N9 Ru1 N10 178.1(3)
C28 O2 C35 118.3(6)
C44 O4 C51 114.2(7)
C67 O6 C60 118.9(6)
C76 O8 C83 116.9(6)
C86 O10 C87 115.1(7)
C92 O12 C93 116.3(7)
C4 N1 C1 107.2(5)
C4 N1 Ru1 127.2(5)
C1 N1 Ru1 125.5(5)
C9 N2 C6 105.3(6)
C9 N2 Ru1 127.5(5)
C6 N2 Ru1 127.0(5)
C14 N3 C11 106.8(6)
C14 N3 Ru1 126.7(5)
C11 N3 Ru1 126.4(5)
C19 N4 C16 105.4(6)
C19 N4 Ru1 127.8(5)
C16 N4 Ru1 126.7(5)
C27 N5 C26 123.7(6)
C27 N5 H5A 120.5
C26 N5 H5A 115.1
C43 N6 C42 128.0(7)
C43 N6 H6A 121.0
C42 N6 H6A 110.3
C59 N7 C58 123.6(7)
C59 N7 H7A 115.2
C58 N7 H7A 121.1
C75 N8 C74 124.0(6)
C75 N8 H8A 113.1
C74 N8 H8A 122.0
C85 N9 Ru1 118.7(4)
C85 N9 H9A 106.7
Ru1 N9 H9A 110.1
C85 N9 H9B 109.6
Ru1 N9 H9B 109.6
H9A N9 H9B 100.5
C91 N10 Ru1 118.6(5)
C91 N10 H10A 113.8
Ru1 N10 H10A 103.4
C91 N10 H10B 107.6
Ru1 N10 H10B 98.1
H10A N10 H10B 114.6
N1 C1 C20 125.8(6)
N1 C1 C2 108.4(6)
C20 C1 C2 125.7(6)
C3 C2 C1 108.1(6)
C3 C2 H2 130.7
C1 C2 H2 121.2
C2 C3 C4 107.4(6)
C2 C3 H3 132.0
C4 C3 H3 120.6
N1 C4 C5 126.0(6)
N1 C4 C3 108.9(6)
C5 C4 C3 125.0(7)
C4 C5 C6 125.7(7)
C4 C5 C37 117.7(6)
C6 C5 C37 116.6(6)
N2 C6 C5 124.2(7)
N2 C6 C7 109.6(7)
C5 C6 C7 126.1(7)
C8 C7 C6 107.6(7)
C8 C7 H7 125.0
C6 C7 H7 127.2
C7 C8 C9 107.4(6)
C7 C8 H8 134.4
C9 C8 H8 118.2
N2 C9 C10 124.3(7)
N2 C9 C8 110.0(6)
C10 C9 C8 125.7(7)
C11 C10 C9 126.1(7)
C11 C10 C53 117.8(6)
C9 C10 C53 116.1(6)
C10 C11 N3 125.6(6)
C10 C11 C12 125.5(7)
N3 C11 C12 108.9(6)
C13 C12 C11 108.3(7)
C13 C12 H12 120.9
C11 C12 H12 130.1
C12 C13 C14 107.1(7)
C12 C13 H13 123.1
C14 C13 H13 129.6
N3 C14 C15 125.4(7)
N3 C14 C13 108.8(7)
C15 C14 C13 125.7(7)
C14 C15 C16 126.1(7)
C14 C15 C69 118.6(6)
C16 C15 C69 115.3(7)
N4 C16 C15 124.8(7)
N4 C16 C17 109.8(6)
C15 C16 C17 125.4(7)
C18 C17 C16 107.4(7)
C18 C17 H17 127.7
C16 C17 H17 123.9
C17 C18 C19 107.5(7)
C17 C18 H18 126.9
C19 C18 H18 125.4
N4 C19 C20 124.0(7)
N4 C19 C18 109.9(6)
C20 C19 C18 126.2(7)
C19 C20 C1 126.2(7)
C19 C20 C21 116.0(7)
C1 C20 C21 117.8(6)
C22 C21 C26 118.8(7)
C22 C21 C20 119.7(6)
C26 C21 C20 121.5(7)
C21 C22 C23 121.5(7)
C21 C22 H22 108.5
C23 C22 H22 129.7
C22 C23 C24 119.5(8)
C22 C23 H23 108.4
C24 C23 H23 131.5
C25 C24 C23 120.3(7)
C25 C24 H24 123.1
C23 C24 H24 116.6
C24 C25 C26 119.9(7)
C24 C25 H25 122.8
C26 C25 H25 117.1
C25 C26 N5 119.6(6)
C25 C26 C21 119.8(7)
N5 C26 C21 120.5(6)
O1 C27 N5 125.7(7)
O1 C27 C28 120.1(7)
N5 C27 C28 114.1(6)
O2 C28 C29 107.3(6)
O2 C28 C36 109.2(7)
C29 C28 C36 110.2(6)
O2 C28 C27 112.4(6)
C29 C28 C27 107.6(7)
C36 C28 C27 110.2(6)
C34 C29 C30 118.4(8)
C34 C29 C28 120.1(7)
C30 C29 C28 121.5(7)
C31 C30 C29 120.3(8)
C31 C30 H30 119.4
C29 C30 H30 120.3
C32 C31 C30 119.8(8)
C32 C31 H31 119.4
C30 C31 H31 120.8
C33 C32 C31 120.1(8)
C33 C32 H32 128.8
C31 C32 H32 110.6
C34 C33 C32 120.1(9)
C34 C33 H33 126.1
C32 C33 H33 113.6
C33 C34 C29 121.3(8)
C33 C34 H34 119.1
C29 C34 H34 118.0
O2 C35 H35A 118.6
O2 C35 H35B 106.4
H35A C35 H35B 97.9
O2 C35 H35C 115.0
H35A C35 H35C 116.2
H35B C35 H35C 97.9
F1 C36 F2 105.9(7)
F1 C36 F3 105.5(6)
F2 C36 F3 105.7(6)
F1 C36 C28 110.8(6)
F2 C36 C28 113.7(6)
F3 C36 C28 114.5(7)
C38 C37 C42 118.4(7)
C38 C37 C5 119.8(7)
C42 C37 C5 121.7(6)
C37 C38 C39 120.7(8)
C37 C38 H38 112.6
C39 C38 H38 126.6
C40 C39 C38 119.4(8)
C40 C39 H39 130.7
C38 C39 H39 109.7
C39 C40 C41 121.0(8)
C39 C40 H40 107.1
C41 C40 H40 131.8
C40 C41 C42 120.6(9)
C40 C41 H41 122.9
C42 C41 H41 116.4
C41 C42 C37 119.7(7)
C41 C42 N6 123.2(7)
C37 C42 N6 117.1(6)
O3 C43 N6 126.0(8)
O3 C43 C44 121.2(8)
N6 C43 C44 112.8(7)
O4 C44 C52 110.7(7)
O4 C44 C45 105.7(6)
C52 C44 C45 107.6(7)
O4 C44 C43 111.2(6)
C52 C44 C43 110.6(7)
C45 C44 C43 110.9(7)
C46 C45 C50 118.8(8)
C46 C45 C44 121.2(7)
C50 C45 C44 119.6(7)
C47 C46 C45 119.5(8)
C47 C46 H46 125.6
C45 C46 H46 112.1
C48 C47 C46 120.9(9)
C48 C47 H47 118.2
C46 C47 H47 119.3
C47 C48 C49 120.8(9)
C47 C48 H48 131.7
C49 C48 H48 106.4
C48 C49 C50 119.4(8)
C48 C49 H49 132.9
C50 C49 H49 107.4
C49 C50 C45 120.5(8)
C49 C50 H50 125.2
C45 C50 H50 114.1
O4 C51 H51A 116.8
O4 C51 H51B 115.3
H51A C51 H51B 90.6
O4 C51 H51C 125.9
H51A C51 H51C 100.4
H51B C51 H51C 101.2
F5 C52 F4 106.7(8)
F5 C52 F6 107.2(7)
F4 C52 F6 104.8(8)
F5 C52 C44 112.6(8)
F4 C52 C44 111.2(7)
F6 C52 C44 113.9(8)
C58 C53 C54 118.3(7)
C58 C53 C10 122.3(7)
C54 C53 C10 119.4(7)
C55 C54 C53 120.4(7)
C55 C54 H54 127.6
C53 C54 H54 111.9
C56 C55 C54 120.6(8)
C56 C55 H55 119.6
C54 C55 H55 119.7
C55 C56 C57 120.2(8)
C55 C56 H56 133.6
C57 C56 H56 105.9
C56 C57 C58 119.4(8)
C56 C57 H57 124.2
C58 C57 H57 116.3
C53 C58 C57 120.9(7)
C53 C58 N7 118.7(6)
C57 C58 N7 120.4(7)
O5 C59 N7 125.1(8)
O5 C59 C60 120.7(7)
N7 C59 C60 114.2(7)
O6 C60 C61 113.2(6)
O6 C60 C59 108.9(6)
C61 C60 C59 108.3(6)
O6 C60 C68 104.9(6)
C61 C60 C68 114.2(7)
C59 C60 C68 107.1(6)
C66 C61 C62 118.9(8)
C66 C61 C60 116.3(7)
C62 C61 C60 124.8(8)
C63 C62 C61 120.0(9)
C63 C62 H62 113.7
C61 C62 H62 124.6
C64 C63 C62 120.6(8)
C64 C63 H63 107.2
C62 C63 H63 131.0
C63 C64 C65 120.2(8)
C63 C64 H64 118.7
C65 C64 H64 120.9
C66 C65 C64 119.6(9)
C66 C65 H65 125.0
C64 C65 H65 112.2
C61 C66 C65 120.7(8)
C61 C66 H66 124.3
C65 C66 H66 114.8
O6 C67 H67A 115.8
O6 C67 H67B 111.8
H67A C67 H67B 112.4
O6 C67 H67C 111.7
H67A C67 H67C 104.8
H67B C67 H67C 98.8
F7 C68 F9 106.7(7)
F7 C68 F8 107.0(7)
F9 C68 F8 106.6(6)
F7 C68 C60 114.5(7)
F9 C68 C60 109.4(7)
F8 C68 C60 112.2(7)
C74 C69 C70 117.6(7)
C74 C69 C15 122.9(6)
C70 C69 C15 119.5(7)
C71 C70 C69 121.6(8)
C71 C70 H70 124.4
C69 C70 H70 113.1
C70 C71 C72 120.0(8)
C70 C71 H71 118.7
C72 C71 H71 121.3
C71 C72 C73 119.2(8)
C71 C72 H72 118.9
C73 C72 H72 119.7
C74 C73 C72 121.4(8)
C74 C73 H73 115.1
C72 C73 H73 121.5
C73 C74 C69 120.0(7)
C73 C74 N8 121.8(7)
C69 C74 N8 118.2(7)
O7 C75 N8 126.1(7)
O7 C75 C76 119.1(7)
N8 C75 C76 114.9(7)
O8 C76 C77 107.1(6)
O8 C76 C75 112.4(6)
C77 C76 C75 112.0(6)
O8 C76 C84 109.8(7)
C77 C76 C84 106.8(6)
C75 C76 C84 108.5(6)
C78 C77 C82 118.3(8)
C78 C77 C76 121.8(7)
C82 C77 C76 119.7(7)
C79 C78 C77 121.3(8)
C79 C78 H78 119.0
C77 C78 H78 119.5
C78 C79 C80 120.5(9)
C78 C79 H79 116.1
C80 C79 H79 123.2
C81 C80 C79 118.6(9)
C81 C80 H80 126.2
C79 C80 H80 115.1
C80 C81 C82 121.4(8)
C80 C81 H81 121.9
C82 C81 H81 116.1
C81 C82 C77 119.8(8)
C81 C82 H82 122.7
C77 C82 H82 117.4
O8 C83 H83A 105.9
O8 C83 H83B 113.6
H83A C83 H83B 121.6
O8 C83 H83C 104.1
H83A C83 H83C 97.9
H83B C83 H83C 111.5
F12 C84 F10 107.9(7)
F12 C84 F11 107.0(7)
F10 C84 F11 107.1(7)
F12 C84 C76 112.0(7)
F10 C84 C76 113.3(7)
F11 C84 C76 109.1(7)
N9 C85 C86 108.2(6)
N9 C85 C88 114.1(6)
C86 C85 C88 111.4(6)
N9 C85 H85 94.8
C86 C85 H85 120.7
C88 C85 H85 106.8
O9 C86 O10 125.0(8)
O9 C86 C85 123.3(8)
O10 C86 C85 111.6(6)
O10 C87 H87A 110.0
O10 C87 H87B 112.6
H87A C87 H87B 119.9
O10 C87 H87C 103.9
H87A C87 H87C 105.4
H87B C87 H87C 103.3
C89 C88 C90 111.9(7)
C89 C88 C85 110.2(6)
C90 C88 C85 112.8(6)
C89 C88 H88 111.4
C90 C88 H88 104.6
C85 C88 H88 105.7
C88 C89 H89A 106.1
C88 C89 H89B 109.2
H89A C89 H89B 120.2
C88 C89 H89C 103.2
H89A C89 H89C 105.2
H89B C89 H89C 111.5
C88 C90 H90A 114.3
C88 C90 H90B 114.7
H90A C90 H90B 107.3
C88 C90 H90C 111.7
H90A C90 H90C 106.0
H90B C90 H90C 101.8
N10 C91 C92 109.0(6)
N10 C91 C94 114.2(6)
C92 C91 C94 112.1(6)
N10 C91 H91 108.8
C92 C91 H91 110.3
C94 C91 H91 102.2
O11 C92 O12 124.9(8)
O11 C92 C91 124.7(7)
O12 C92 C91 110.3(7)
O12 C93 H93A 115.6
O12 C93 H93B 107.7
H93A C93 H93B 110.2
O12 C93 H93C 110.5
H93A C93 H93C 110.8
H93B C93 H93C 101.1
C91 C94 C96 110.3(7)
C91 C94 C95 110.7(7)
C96 C94 C95 111.8(7)
C91 C94 H94 103.4
C96 C94 H94 114.3
C95 C94 H94 106.0
C94 C95 H95A 94.9
C94 C95 H95B 97.4
H95A C95 H95B 116.1
C94 C95 H95C 100.9
H95A C95 H95C 116.3
H95B C95 H95C 122.1
C94 C96 H96A 109.6
C94 C96 H96B 105.1
H96A C96 H96B 98.8
C94 C96 H96C 115.4
H96A C96 H96C 121.2
H96B C96 H96C 103.9
C98 C97 C103 107(2)
C97 C98 C99 130(2)
C98 C99 C102 121.3(16)
C103 C100 C102 117.1(16)
C101 C102 C99 127.4(17)
C101 C102 C100 116.4(17)
C99 C102 C100 116.3(14)
C100 C103 C97 127.9(15)

loop_
_geom_bond_atom_site_label_1
_geom_bond_atom_site_label_2
_geom_bond_distance
Ru1 N4 2.027(6)
Ru1 N2 2.030(6)
Ru1 N1 2.037(5)
Ru1 N3 2.043(5)
Ru1 N9 2.123(6)
Ru1 N10 2.131(6)
F1 C36 1.334(9)
F2 C36 1.348(9)
F3 C36 1.346(9)
F4 C52 1.355(11)
F5 C52 1.339(10)
F6 C52 1.339(10)
F7 C68 1.340(10)
F8 C68 1.353(10)
F9 C68 1.345(10)
F10 C84 1.322(9)
F11 C84 1.346(9)
F12 C84 1.342(10)
O1 C27 1.229(9)
O2 C28 1.402(9)
O2 C35 1.437(10)
O3 C43 1.210(10)
O4 C44 1.424(9)
O4 C51 1.434(10)
O5 C59 1.215(9)
O6 C67 1.434(10)
O6 C60 1.433(9)
O7 C75 1.222(9)
O8 C76 1.409(9)
O8 C83 1.424(10)
O9 C86 1.214(9)
O10 C86 1.307(9)
O10 C87 1.448(11)
O11 C92 1.204(9)
O12 C92 1.335(9)
O12 C93 1.437(11)
N1 C4 1.362(9)
N1 C1 1.390(9)
N2 C9 1.377(9)
N2 C6 1.397(9)
N3 C14 1.388(10)
N3 C11 1.385(9)
N4 C19 1.380(9)
N4 C16 1.394(9)
N5 C27 1.334(9)
N5 C26 1.420(9)
N5 H5A 1.0583
N6 C43 1.353(10)
N6 C42 1.435(9)
N6 H6A 1.1230
N7 C59 1.345(10)
N7 C58 1.441(10)
N7 H7A 0.9880
N8 C75 1.335(10)
N8 C74 1.437(9)
N8 H8A 0.8915
N9 C85 1.485(10)
N9 H9A 1.0171
N9 H9B 0.9753
N10 C91 1.466(9)
N10 H10A 0.8312
N10 H10B 0.9918
C1 C20 1.403(10)
C1 C2 1.443(10)
C2 C3 1.333(10)
C2 H2 0.8495
C3 C4 1.460(9)
C3 H3 0.8341
C4 C5 1.380(10)
C5 C6 1.407(11)
C5 C37 1.515(10)
C6 C7 1.426(10)
C7 C8 1.347(10)
C7 H7 0.8430
C8 C9 1.434(10)
C8 H8 0.9751
C9 C10 1.407(9)
C10 C11 1.378(10)
C10 C53 1.493(10)
C11 C12 1.434(10)
C12 C13 1.349(11)
C12 H12 1.0003
C13 C14 1.449(10)
C13 H13 0.9350
C14 C15 1.375(11)
C15 C16 1.416(10)
C15 C69 1.505(10)
C16 C17 1.434(10)
C17 C18 1.345(10)
C17 H17 0.9678
C18 C19 1.440(10)
C18 H18 0.8834
C19 C20 1.402(9)
C20 C21 1.508(10)
C21 C22 1.381(11)
C21 C26 1.404(10)
C22 C23 1.360(11)
C22 H22 1.0456
C23 C24 1.395(11)
C23 H23 0.9126
C24 C25 1.375(11)
C24 H24 0.8525
C25 C26 1.384(10)
C25 H25 0.9024
C27 C28 1.567(11)
C28 C29 1.522(11)
C28 C36 1.521(11)
C29 C34 1.391(11)
C29 C30 1.386(11)
C30 C31 1.383(12)
C30 H30 1.0613
C31 C32 1.381(14)
C31 H31 1.0259
C32 C33 1.372(12)
C32 H32 0.8784
C33 C34 1.359(12)
C33 H33 0.9126
C34 H34 0.8296
C35 H35A 0.9083
C35 H35B 1.1119
C35 H35C 0.9110
C37 C38 1.386(11)
C37 C42 1.408(10)
C38 C39 1.400(11)
C38 H38 1.1485
C39 C40 1.363(13)
C39 H39 0.9878
C40 C41 1.364(13)
C40 H40 0.7947
C41 C42 1.384(11)
C41 H41 0.8191
C43 C44 1.545(11)
C44 C52 1.522(12)
C44 C45 1.519(11)
C45 C46 1.399(11)
C45 C50 1.391(11)
C46 C47 1.396(13)
C46 H46 0.9550
C47 C48 1.343(14)
C47 H47 0.8356
C48 C49 1.384(13)
C48 H48 0.8315
C49 C50 1.390(12)
C49 H49 0.9257
C50 H50 1.0510
C51 H51A 1.0781
C51 H51B 1.0801
C51 H51C 0.8987
C53 C58 1.380(10)
C53 C54 1.405(11)
C54 C55 1.372(11)
C54 H54 0.9268
C55 C56 1.364(12)
C55 H55 0.8413
C56 C57 1.385(11)
C56 H56 0.9747
C57 C58 1.391(10)
C57 H57 1.0526
C59 C60 1.528(11)
C60 C61 1.516(11)
C60 C68 1.549(10)
C61 C66 1.380(11)
C61 C62 1.389(11)
C62 C63 1.386(13)
C62 H62 0.9143
C63 C64 1.354(14)
C63 H63 0.9214
C64 C65 1.387(14)
C64 H64 1.0677
C65 C66 1.382(13)
C65 H65 1.0903
C66 H66 0.9647
C67 H67A 0.8782
C67 H67B 0.9696
C67 H67C 1.0591
C69 C74 1.388(10)
C69 C70 1.402(10)
C70 C71 1.359(11)
C70 H70 0.9118
C71 C72 1.371(12)
C71 H71 0.9223
C72 C73 1.377(12)
C72 H72 0.9594
C73 C74 1.368(11)
C73 H73 1.0337
C75 C76 1.557(10)
C76 C77 1.528(10)
C76 C84 1.559(11)
C77 C78 1.370(11)
C77 C82 1.398(10)
C78 C79 1.364(12)
C78 H78 1.0050
C79 C80 1.382(12)
C79 H79 0.9300
C80 C81 1.366(14)
C80 H80 0.8085
C81 C82 1.371(12)
C81 H81 0.9198
C82 H82 0.9516
C83 H83A 0.9678
C83 H83B 0.7921
C83 H83C 1.0653
C85 C86 1.513(11)
C85 C88 1.529(10)
C85 H85 0.9018
C87 H87A 0.8736
C87 H87B 0.9101
C87 H87C 1.0505
C88 C89 1.520(11)
C88 C90 1.522(11)
C88 H88 0.8901
C89 H89A 0.9219
C89 H89B 0.8552
C89 H89C 1.0070
C90 H90A 0.9302
C90 H90B 0.9737
C90 H90C 0.9904
C91 C92 1.487(11)
C91 C94 1.538(11)
C91 H91 1.0755
C93 H93A 0.8761
C93 H93B 0.9982
C93 H93C 0.9894
C94 C96 1.536(12)
C94 C95 1.551(14)
C94 H94 0.9770
C95 H95A 0.9290
C95 H95B 0.8811
C95 H95C 0.8714
C96 H96A 0.9157
C96 H96B 1.0938
C96 H96C 0.8465
C97 C98 1.34(2)
C97 C103 1.54(2)
C98 C99 1.37(2)
C99 C102 1.410(19)
C100 C103 1.36(2)
C100 C102 1.470(18)
C101 C102 1.334(18)
